data_8100376
loop_
_publ_author_name
'Zhu, Hai-Liang'
'Liu, Xing'
'Zhu, Xiu-Liang'
'Wang, Da-Qi'

_publ_section_title
;
Crystal structure of diaqua-di(2-methoxyacetato)cobalt(II), C~6~H~14~CoO~8~
;
_journal_issue 3
_journal_name_full 'Zeitschrift f\"ur Kristallographie - New Crystal Structures'
_journal_page_first 313
_journal_page_last 314
_journal_volume 218
_journal_year 2003
_chemical_formula_structural 'C6 H14 Co1 O8'
_chemical_formula_sum 'C6 H14 Co O8'
_chemical_formula_weight 273.10
_space_group_IT_number 14
_symmetry_cell_setting monoclinic
_symmetry_space_group_name_Hall '-P 2yn'
_symmetry_space_group_name_H-M 'P 1 21/n 1'
_cell_angle_alpha 90.00
_cell_angle_beta 97.15(1)
_cell_angle_gamma 90.00
_cell_formula_units_Z 2
_cell_length_a 6.985(1)
_cell_length_b 10.102(2)
_cell_length_c 7.132(1)
_cell_measurement_temperature 292(2)
_cell_volume 499.34(14)
_diffrn_ambient_temperature 292(2)
_exptl_crystal_density_diffrn 1.816
_cod_depositor_comments
;
The following automatic conversions were performed:
'_symmetry_cell_setting' value 'Monoclinic' changed to 'monoclinic'
according to '/home/saulius/struct/CIF-dictionaries/cif_core.dic'
dictionary named 'cif_core.dic' version 2.4.1 from 2010-06-29.

Automatic conversion script
Id: cif_fix_enum 1527 2010-12-29 10:47:43Z saulius 
;
_cod_original_sg_symbol_H-M 'P 21/n'
_cod_original_formula_sum 'C6 H14 Co1 O8'
_cod_database_code 8100376

loop_
_symmetry_equiv_pos_as_xyz
'x, y, z'
'-x+1/2, y+1/2, -z+1/2'
'-x, -y, -z'
'x-1/2, -y-1/2, z-1/2'

loop_
_atom_site_label
_atom_site_type_symbol
_atom_site_fract_x
_atom_site_fract_y
_atom_site_fract_z
_atom_site_U_iso_or_equiv
_atom_site_adp_type
_atom_site_occupancy
_atom_site_symmetry_multiplicity
_atom_site_Wyckoff_symbol
_atom_site_calc_flag
_atom_site_refinement_flags
_atom_site_disorder_assembly
_atom_site_disorder_group
Co Co 0.0000 0.0000 0.0000 0.0224(2) Uani 1 2 a d S . .
O1 O 0.2154(2) -0.03391(19) 0.2274(2) 0.0292(4) Uani 1 4 a d . . .
O2 O 0.1918(2) -0.11587(19) -0.1216(2) 0.0301(4) Uani 1 4 a d . . .
O3 O 0.4827(2) -0.20773(18) -0.0846(2) 0.0309(4) Uani 1 4 a d . . .
O4 O 0.1397(3) 0.1702(2) -0.0747(3) 0.0350(5) Uani 1 4 a d D . .
C1 C 0.2384(4) 0.0250(3) 0.4091(4) 0.0342(6) Uani 1 4 a d . . .
H1A H 0.2601 -0.0428 0.5037 0.041 Uiso 1 4 a calc R . .
H1B H 0.1239 0.0736 0.4267 0.041 Uiso 1 4 a calc R . .
H1C H 0.3468 0.0841 0.4199 0.041 Uiso 1 4 a calc R . .
C2 C 0.3767(3) -0.1080(3) 0.1836(3) 0.0261(6) Uani 1 4 a d . . .
H2A H 0.3914 -0.1870 0.2616 0.031 Uiso 1 4 a calc R . .
H2B H 0.4931 -0.0555 0.2100 0.031 Uiso 1 4 a calc R . .
C3 C 0.3474(3) -0.1469(2) -0.0240(3) 0.0232(5) Uani 1 4 a d . . .
H0A H 0.097(4) 0.207(3) -0.173(3) 0.047(10) Uiso 1 4 a d D . .
H0B H 0.2530(19) 0.186(3) -0.042(4) 0.045(9) Uiso 1 4 a d D . .

loop_
_atom_site_aniso_label
_atom_site_aniso_U_11
_atom_site_aniso_U_22
_atom_site_aniso_U_33
_atom_site_aniso_U_23
_atom_site_aniso_U_13
_atom_site_aniso_U_12
Co 0.0194(3) 0.0274(3) 0.0194(3) 0.00086(19) -0.00086(17) 0.00152(19)
O1 0.0245(9) 0.0421(11) 0.0195(9) -0.0061(8) -0.0026(7) 0.0082(8)
O2 0.0250(9) 0.0418(11) 0.0220(8) -0.0037(8) -0.0023(7) 0.0061(8)
O3 0.0252(9) 0.0375(10) 0.0296(9) -0.0058(8) 0.0022(7) 0.0046(8)
O4 0.0262(10) 0.0410(11) 0.0359(11) 0.0122(9) -0.0043(9) -0.0076(9)
C1 0.0378(15) 0.0387(16) 0.0250(14) -0.0063(11) -0.0010(11) 0.0038(12)
C2 0.0257(12) 0.0277(13) 0.0237(12) -0.0002(10) -0.0015(10) 0.0055(10)
C3 0.0238(12) 0.0215(12) 0.0237(12) 0.0002(10) 0.0007(10) -0.0025(10)

loop_
_geom_bond_atom_site_label_1
_geom_bond_atom_site_label_2
_geom_bond_distance
_geom_bond_site_symmetry_2
_geom_bond_publ_flag
Co O2 2.0511(17) . ?
Co O2 2.0511(17) 3 ?
Co O4 2.0791(19) 3 ?
Co O4 2.0791(19) . ?
Co O1 2.0985(16) . ?
Co O1 2.0985(16) 3 ?
O1 C1 1.417(3) . ?
O1 C2 1.419(3) . ?
O2 C3 1.255(3) . ?
O3 C3 1.248(3) . ?
O4 H0A 0.818(10) . ?
O4 H0B 0.812(10) . ?
C1 H1A 0.9600 . ?
C1 H1B 0.9600 . ?
C1 H1C 0.9600 . ?
C2 C3 1.521(3) . ?
C2 H2A 0.9700 . ?
C2 H2B 0.9700 . ?
